data_4133288
loop_
_publ_author_name
'Cheng, Ho Fung'
'd'Aquino, Andrea I'
'Barroso-Flores, Joaqu\'in'
'Mirkin, Chad A.'

_publ_section_title
;
 A Redox-Switchable, Allosteric Coordination Complex.
;
_journal_issue 44
_journal_name_full 'Journal of the American Chemical Society'
_journal_page_first 14590
_journal_page_last 14594
_journal_paper_doi 10.1021/jacs.8b09321
_journal_volume 140
_journal_year 2018
_chemical_formula_moiety 'C20 H21 Fe N2 S, 2(B F4)'
_chemical_formula_sum 'C20 H21 B2 F8 Fe N2 S'
_chemical_formula_weight 550.92
_space_group_crystal_system monoclinic
_space_group_IT_number 14
_space_group_name_Hall '-P 2yn'
_space_group_name_H-M_alt 'P 1 21/n 1'
_atom_sites_solution_hydrogens geom
_atom_sites_solution_primary dual
_audit_creation_date 2018-08-09
_audit_creation_method
;
Olex2 1.2-alpha
(compiled 2018.07.26 svn.r3523 for OlexSys, GUI svn.r5532)
;
_cell_angle_alpha 90
_cell_angle_beta 94.289(2)
_cell_angle_gamma 90
_cell_formula_units_Z 4
_cell_length_a 11.8881(4)
_cell_length_b 9.8041(4)
_cell_length_c 18.9098(8)
_cell_measurement_reflns_used 9045
_cell_measurement_temperature 100(2)
_cell_measurement_theta_max 29.053
_cell_measurement_theta_min 2.341
_cell_volume 2197.81(15)
_computing_cell_refinement 'SAINT V8.38A (?, 2016)'
_computing_data_collection 'APEX2 V2014.11-0 (Bruker, 2014)'
_computing_data_reduction 'SAINT V8.38A (?, 2016)'
_computing_molecular_graphics 'Olex2 (Dolomanov et al., 2009)'
_computing_publication_material 'Olex2 (Dolomanov et al., 2009)'
_computing_structure_refinement 'ShelXL (Sheldrick, 2015)'
_computing_structure_solution 'ShelXT (Sheldrick, 2015)'
_diffrn_ambient_temperature 100.0
_diffrn_detector_area_resol_mean 8
_diffrn_measured_fraction_theta_full 0.999
_diffrn_measured_fraction_theta_max 0.980
_diffrn_measurement_device_type 'Bruker Kappa APEX CCD area detector'
_diffrn_measurement_method '\w and \f scans'
_diffrn_radiation_monochromator 'QuazarTM optics'
_diffrn_radiation_type MoK\a
_diffrn_radiation_wavelength 0.71073
_diffrn_reflns_av_R_equivalents 0.0469
_diffrn_reflns_av_unetI/netI 0.0372
_diffrn_reflns_Laue_measured_fraction_full 0.999
_diffrn_reflns_Laue_measured_fraction_max 0.980
_diffrn_reflns_limit_h_max 16
_diffrn_reflns_limit_h_min -16
_diffrn_reflns_limit_k_max 13
_diffrn_reflns_limit_k_min -13
_diffrn_reflns_limit_l_max 25
_diffrn_reflns_limit_l_min -25
_diffrn_reflns_number 58364
_diffrn_reflns_point_group_measured_fraction_full 0.999
_diffrn_reflns_point_group_measured_fraction_max 0.980
_diffrn_reflns_theta_full 25.242
_diffrn_reflns_theta_max 29.549
_diffrn_reflns_theta_min 1.960
_diffrn_source microsource
_exptl_absorpt_coefficient_mu 0.861
_exptl_absorpt_correction_T_max 0.7459
_exptl_absorpt_correction_T_min 0.6836
_exptl_absorpt_correction_type multi-scan
_exptl_absorpt_process_details
'SADABS-2016/2 (Bruker,2016/2) was used for absorption correction. wR2(int) was 0.0845 before and 0.0526 after correction. The Ratio of minimum to maximum transmission is 0.9165. The \l/2 correction factor is Not present.'
_exptl_crystal_colour red
_exptl_crystal_colour_primary red
_exptl_crystal_density_diffrn 1.665
_exptl_crystal_description tabular
_exptl_crystal_F_000 1116
_exptl_crystal_recrystallization_method 'The material was recrystallised from --- by as supplied'
_exptl_crystal_size_max 0.119
_exptl_crystal_size_mid 0.041
_exptl_crystal_size_min 0.019
_refine_diff_density_max 1.963
_refine_diff_density_min -0.753
_refine_diff_density_rms 0.105
_refine_ls_extinction_method none
_refine_ls_goodness_of_fit_ref 1.159
_refine_ls_hydrogen_treatment constr
_refine_ls_matrix_type full
_refine_ls_number_parameters 400
_refine_ls_number_reflns 6038
_refine_ls_number_restraints 0
_refine_ls_restrained_S_all 1.159
_refine_ls_R_factor_all 0.0942
_refine_ls_R_factor_gt 0.0713
_refine_ls_shift/su_max 0.000
_refine_ls_shift/su_mean 0.000
_refine_ls_structure_factor_coef Fsqd
_refine_ls_weighting_details 'w=1/[\s^2^(Fo^2^)+(0.0428P)^2^+8.3654P] where P=(Fo^2^+2Fc^2^)/3'
_refine_ls_weighting_scheme calc
_refine_ls_wR_factor_gt 0.1600
_refine_ls_wR_factor_ref 0.1698
_reflns_Friedel_coverage 0.000
_reflns_number_gt 4704
_reflns_number_total 6038
_reflns_threshold_expression 'I > 2\s(I)'
_cod_data_source_file ja8b09321_si_003.cif
_cod_data_source_block cx1376
_cod_original_cell_volume 2197.80(15)
_cod_database_code 4133288
_shelx_shelxl_version_number 2018/1
_shelx_space_group_comment
;
The symmetry employed for this shelxl refinement is uniquely defined
by the following loop, which should always be used as a source of
symmetry information in preference to the above space-group names.
They are only intended as comments.
;
_shelx_estimated_absorpt_t_max 0.984
_shelx_estimated_absorpt_t_min 0.904
_olex2_refinement_description
;
1. Fixed Uiso
 At 1.2 times of:
  All C(H) groups, All C(H,H) groups
 At 1.5 times of:
  All C(H,H,H) groups
2. Others
 Sof(F1A)=Sof(F2A)=Sof(F3A)=Sof(F4A)=Sof(B1A)=1-FVAR(1)
 Sof(F1)=Sof(F2)=Sof(F3)=Sof(F4)=Sof(B1)=FVAR(1)
 Sof(F5A)=Sof(F6A)=Sof(F7A)=Sof(F8A)=Sof(B2A)=1-FVAR(2)
 Sof(F5)=Sof(F6)=Sof(F7)=Sof(F8)=Sof(B2)=FVAR(2)
3.a Secondary CH2 refined with riding coordinates:
 C11(H11A,H11B), C12(H12A,H12B)
3.b Aromatic/amide H refined with riding coordinates:
 C1(H1), C2(H2), C3(H3), C4(H4), C5(H5), C7(H7), C8(H8), C9(H9), C10(H10),
 C14(H14), C15(H15), C16(H16), C17(H17), C19(H19)
3.c Idealised Me refined as rotating group:
 C20(H20A,H20B,H20C)
;
_olex2_date_sample_data_collection 2018-08-08
_olex2_date_sample_submission 2018-08-07
_olex2_diffrn_ambient_temperature_device 'Oxford Cryosystems'
_olex2_exptl_crystal_mounting_method 'The crystal was mounted on a MITIGEN holder paratone'
_olex2_submission_original_sample_id cx1376
_olex2_submission_special_instructions 'No special instructions were received'

loop_
_space_group_symop_operation_xyz
'x, y, z'
'-x+1/2, y+1/2, -z+1/2'
'-x, -y, -z'
'x-1/2, -y-1/2, z-1/2'

loop_
_atom_site_label
_atom_site_type_symbol
_atom_site_fract_x
_atom_site_fract_y
_atom_site_fract_z
_atom_site_U_iso_or_equiv
_atom_site_adp_type
_atom_site_occupancy
_atom_site_site_symmetry_order
_atom_site_calc_flag
_atom_site_refinement_flags_posn
_atom_site_refinement_flags_occupancy
_atom_site_disorder_assembly
_atom_site_disorder_group
Fe1 Fe 0.65292(4) 0.27280(6) 0.33176(3) 0.01997(14) Uani 1 1 d . . . .
S1 S 0.36637(8) 0.31396(13) 0.27651(7) 0.0374(3) Uani 1 1 d . . . .
N1 N 0.2969(3) 0.6565(4) 0.3884(2) 0.0407(10) Uani 1 1 d . . . .
N2 N 0.2831(3) 0.8776(4) 0.3949(2) 0.0378(9) Uani 1 1 d . . . .
C1 C 0.6556(4) 0.3219(5) 0.4385(2) 0.0360(10) Uani 1 1 d . . . .
H1 H 0.616765 0.396971 0.457063 0.043 Uiso 1 1 calc R . . .
C2 C 0.7672(4) 0.3238(5) 0.4139(2) 0.0348(10) Uani 1 1 d . . . .
H2 H 0.815865 0.400661 0.413302 0.042 Uiso 1 1 calc R . . .
C3 C 0.7912(3) 0.1916(5) 0.3910(2) 0.0330(9) Uani 1 1 d . . . .
H3 H 0.859605 0.163189 0.372481 0.040 Uiso 1 1 calc R . . .
C4 C 0.6972(4) 0.1083(5) 0.3999(2) 0.0357(10) Uani 1 1 d . . . .
H4 H 0.690652 0.014411 0.387772 0.043 Uiso 1 1 calc R . . .
C5 C 0.6148(4) 0.1871(5) 0.4297(2) 0.0322(9) Uani 1 1 d . . . .
H5 H 0.543382 0.155275 0.442037 0.039 Uiso 1 1 calc R . . .
C6 C 0.5096(3) 0.3252(5) 0.2608(2) 0.0374(11) Uani 1 1 d . . . .
C7 C 0.5847(3) 0.4354(6) 0.2711(3) 0.0477(14) Uani 1 1 d . . . .
H7 H 0.567156 0.522468 0.289362 0.057 Uiso 1 1 calc R . . .
C8 C 0.6913(4) 0.3940(7) 0.2495(3) 0.0562(18) Uani 1 1 d . . . .
H8 H 0.757168 0.448996 0.250345 0.067 Uiso 1 1 calc R . . .
C9 C 0.6829(4) 0.2591(8) 0.2267(2) 0.0569(18) Uani 1 1 d . . . .
H9 H 0.741398 0.206667 0.208568 0.068 Uiso 1 1 calc R . . .
C10 C 0.5697(3) 0.2131(7) 0.2357(2) 0.0460(13) Uani 1 1 d . . . .
H10 H 0.540855 0.123954 0.226364 0.055 Uiso 1 1 calc R . . .
C11 C 0.3291(3) 0.4894(5) 0.2963(3) 0.0396(11) Uani 1 1 d . . . .
H11A H 0.376643 0.551980 0.270238 0.047 Uiso 1 1 calc R . . .
H11B H 0.249478 0.505647 0.279302 0.047 Uiso 1 1 calc R . . .
C12 C 0.3444(4) 0.5217(5) 0.3745(3) 0.0452(12) Uani 1 1 d . . . .
H12A H 0.306197 0.451393 0.401626 0.054 Uiso 1 1 calc R . . .
H12B H 0.425697 0.520584 0.390232 0.054 Uiso 1 1 calc R . . .
C13 C 0.1883(3) 0.6848(5) 0.4079(2) 0.0319(9) Uani 1 1 d . . . .
C14 C 0.0991(3) 0.5992(5) 0.4229(2) 0.0328(9) Uani 1 1 d . . . .
H14 H 0.104631 0.502660 0.420729 0.039 Uiso 1 1 calc R . . .
C15 C 0.0022(3) 0.6644(5) 0.4412(2) 0.0356(10) Uani 1 1 d . . . .
H15 H -0.060658 0.610349 0.451927 0.043 Uiso 1 1 calc R . . .
C16 C -0.0072(3) 0.8054(5) 0.4445(2) 0.0364(10) Uani 1 1 d . . . .
H16 H -0.076178 0.844501 0.456734 0.044 Uiso 1 1 calc R . . .
C17 C 0.0816(3) 0.8910(5) 0.4303(2) 0.0318(9) Uani 1 1 d . . . .
H17 H 0.076117 0.987539 0.432913 0.038 Uiso 1 1 calc R . . .
C18 C 0.1794(3) 0.8253(5) 0.4119(2) 0.0308(9) Uani 1 1 d . . . .
C19 C 0.3496(4) 0.7750(6) 0.3814(3) 0.0464(13) Uani 1 1 d . . . .
H19 H 0.424834 0.784289 0.368399 0.056 Uiso 1 1 calc R . . .
C20 C 0.3116(4) 1.0217(5) 0.3935(3) 0.0509(13) Uani 1 1 d . . . .
H20A H 0.253083 1.071114 0.364662 0.076 Uiso 1 1 calc GR . . .
H20B H 0.384341 1.033207 0.373003 0.076 Uiso 1 1 calc GR . . .
H20C H 0.316775 1.057949 0.441962 0.076 Uiso 1 1 calc GR . . .
F1 F 0.4205(8) 0.8952(12) 0.2475(5) 0.066(3) Uani 0.529(9) 1 d . P A 1
F2 F 0.3655(6) 0.8054(7) 0.1438(6) 0.064(2) Uani 0.529(9) 1 d . P A 1
F3 F 0.4935(7) 0.6937(7) 0.2134(6) 0.100(5) Uani 0.529(9) 1 d . P A 1
F4 F 0.5474(9) 0.9005(13) 0.1741(8) 0.042(4) Uani 0.529(9) 1 d . P A 1
B1 B 0.4585(10) 0.8227(12) 0.1939(9) 0.033(2) Uani 0.529(9) 1 d . P A 1
F1A F 0.4337(6) 0.9576(8) 0.2689(5) 0.0332(17) Uani 0.471(9) 1 d . P A 2
F2A F 0.3874(6) 0.7849(7) 0.1944(5) 0.0467(19) Uani 0.471(9) 1 d . P A 2
F3A F 0.5345(5) 0.7630(7) 0.2772(4) 0.043(2) Uani 0.471(9) 1 d . P A 2
F4A F 0.5445(16) 0.891(2) 0.1731(13) 0.077(7) Uani 0.471(9) 1 d . P A 2
B1A B 0.4772(9) 0.8487(13) 0.2288(8) 0.023(2) Uani 0.471(9) 1 d . P A 2
F5 F 0.5709(10) 0.8487(14) 0.4431(8) 0.057(3) Uani 0.505(8) 1 d . P B 1
F6 F 0.7317(7) 0.7327(17) 0.4575(8) 0.171(8) Uani 0.505(8) 1 d . P B 1
F7 F 0.5737(15) 0.6370(16) 0.4868(7) 0.072(5) Uani 0.505(8) 1 d . P B 1
F8 F 0.6048(7) 0.6672(8) 0.3730(4) 0.071(3) Uani 0.505(8) 1 d . P B 1
B2 B 0.6261(16) 0.719(2) 0.4414(10) 0.042(4) Uani 0.505(8) 1 d . P B 1
F5A F 0.6156(9) 0.8345(17) 0.4458(10) 0.060(3) Uani 0.495(8) 1 d . P B 2
F6A F 0.7436(4) 0.7223(6) 0.5160(3) 0.0387(15) Uani 0.495(8) 1 d . P B 2
F7A F 0.5683(12) 0.6277(10) 0.4810(8) 0.041(4) Uani 0.495(8) 1 d . P B 2
F8A F 0.7041(5) 0.6524(6) 0.4038(3) 0.0457(19) Uani 0.495(8) 1 d . P B 2
B2A B 0.6624(14) 0.7078(16) 0.4634(9) 0.028(3) Uani 0.495(8) 1 d . P B 2

loop_
_atom_site_aniso_label
_atom_site_aniso_U_11
_atom_site_aniso_U_22
_atom_site_aniso_U_33
_atom_site_aniso_U_23
_atom_site_aniso_U_13
_atom_site_aniso_U_12
Fe1 0.0147(2) 0.0294(3) 0.0161(2) 0.0030(2) 0.00308(16) 0.0014(2)
S1 0.0162(4) 0.0465(6) 0.0500(7) 0.0208(5) 0.0057(4) 0.0003(4)
N1 0.0297(18) 0.048(2) 0.046(2) 0.0267(19) 0.0114(16) 0.0112(17)
N2 0.0287(17) 0.045(2) 0.040(2) 0.0229(17) 0.0046(15) -0.0012(16)
C1 0.047(2) 0.038(2) 0.024(2) -0.0029(17) 0.0155(18) -0.003(2)
C2 0.038(2) 0.044(2) 0.022(2) -0.0006(17) -0.0021(16) -0.0176(19)
C3 0.0229(18) 0.041(2) 0.034(2) 0.0148(18) -0.0017(15) 0.0090(16)
C4 0.042(2) 0.031(2) 0.034(2) 0.0104(17) 0.0003(18) 0.0009(18)
C5 0.033(2) 0.045(2) 0.0192(19) 0.0071(16) 0.0056(15) -0.0103(18)
C6 0.0174(17) 0.067(3) 0.028(2) 0.026(2) 0.0026(15) 0.0046(18)
C7 0.0180(18) 0.056(3) 0.069(3) 0.043(3) 0.0050(19) 0.0044(19)
C8 0.021(2) 0.103(5) 0.045(3) 0.049(3) 0.0069(19) 0.001(2)
C9 0.024(2) 0.133(6) 0.015(2) 0.007(3) 0.0062(15) 0.009(3)
C10 0.0251(19) 0.096(4) 0.0161(19) -0.004(2) -0.0018(15) 0.007(2)
C11 0.0192(18) 0.042(3) 0.057(3) 0.026(2) 0.0033(18) 0.0044(17)
C12 0.038(2) 0.049(3) 0.050(3) 0.029(2) 0.013(2) 0.016(2)
C13 0.0275(19) 0.042(2) 0.026(2) 0.0126(17) 0.0045(15) 0.0033(17)
C14 0.034(2) 0.038(2) 0.026(2) 0.0081(17) 0.0005(16) -0.0065(17)
C15 0.0275(19) 0.055(3) 0.024(2) -0.0009(18) 0.0002(15) -0.0139(19)
C16 0.0244(18) 0.057(3) 0.027(2) -0.0092(19) 0.0011(15) -0.0016(19)
C17 0.032(2) 0.039(2) 0.025(2) -0.0028(17) 0.0006(15) 0.0030(17)
C18 0.0266(18) 0.043(2) 0.0224(19) 0.0119(17) 0.0009(15) -0.0015(17)
C19 0.029(2) 0.059(3) 0.054(3) 0.034(3) 0.0132(19) 0.007(2)
C20 0.044(3) 0.046(3) 0.063(4) 0.024(3) 0.005(2) -0.012(2)
F1 0.067(5) 0.093(8) 0.043(5) 0.017(5) 0.023(4) 0.019(6)
F2 0.046(4) 0.052(4) 0.093(7) -0.014(4) 0.009(4) -0.013(3)
F3 0.086(6) 0.041(4) 0.183(12) 0.062(6) 0.073(7) 0.026(4)
F4 0.019(5) 0.028(5) 0.085(9) 0.037(6) 0.032(5) 0.017(4)
B1 0.026(6) 0.025(5) 0.049(8) 0.003(5) 0.010(5) 0.000(4)
F1A 0.022(3) 0.039(4) 0.039(4) 0.012(3) 0.010(3) 0.013(3)
F2A 0.035(4) 0.048(4) 0.057(5) -0.003(3) -0.003(3) -0.002(3)
F3A 0.034(3) 0.039(4) 0.056(4) 0.024(3) 0.011(3) 0.015(2)
F4A 0.051(9) 0.049(9) 0.137(16) -0.015(8) 0.036(9) -0.014(6)
B1A 0.015(5) 0.027(6) 0.027(6) 0.004(5) 0.011(5) 0.005(4)
F5 0.077(8) 0.027(5) 0.068(6) -0.004(4) 0.015(7) -0.019(6)
F6 0.021(4) 0.33(2) 0.163(13) -0.148(12) 0.012(5) -0.027(7)
F7 0.071(9) 0.114(11) 0.035(6) 0.039(6) 0.029(5) 0.020(7)
F8 0.075(5) 0.096(6) 0.045(4) -0.026(4) 0.021(4) -0.026(4)
B2 0.043(9) 0.043(9) 0.043(10) -0.011(8) 0.022(7) -0.019(8)
F5A 0.048(6) 0.037(5) 0.092(7) 0.017(4) -0.005(6) -0.005(5)
F6A 0.032(3) 0.044(3) 0.040(3) 0.003(2) 0.000(2) -0.008(2)
F7A 0.040(6) 0.022(4) 0.064(8) -0.012(4) 0.017(5) -0.017(4)
F8A 0.051(4) 0.059(4) 0.031(3) -0.003(3) 0.021(3) -0.007(3)
B2A 0.036(9) 0.019(5) 0.030(8) 0.007(5) 0.004(5) -0.002(5)

loop_
_atom_type_symbol
_atom_type_description
_atom_type_scat_dispersion_real
_atom_type_scat_dispersion_imag
_atom_type_scat_source
C C 0.0033 0.0016 'International Tables Vol C Tables 4.2.6.8 and 6.1.1.4'
H H 0.0000 0.0000 'International Tables Vol C Tables 4.2.6.8 and 6.1.1.4'
B B 0.0013 0.0007 'International Tables Vol C Tables 4.2.6.8 and 6.1.1.4'
N N 0.0061 0.0033 'International Tables Vol C Tables 4.2.6.8 and 6.1.1.4'
F F 0.0171 0.0103 'International Tables Vol C Tables 4.2.6.8 and 6.1.1.4'
S S 0.1246 0.1234 'International Tables Vol C Tables 4.2.6.8 and 6.1.1.4'
Fe Fe 0.3463 0.8444 'International Tables Vol C Tables 4.2.6.8 and 6.1.1.4'

loop_
_geom_angle_atom_site_label_1
_geom_angle_atom_site_label_2
_geom_angle_atom_site_label_3
_geom_angle
C1 Fe1 C3 67.07(19)
C1 Fe1 C4 66.26(19)
C1 Fe1 C5 39.46(18)
C1 Fe1 C6 120.40(18)
C1 Fe1 C7 109.5(2)
C1 Fe1 C10 152.24(17)
C2 Fe1 C1 40.86(17)
C2 Fe1 C3 39.76(19)
C2 Fe1 C4 66.55(18)
C2 Fe1 C5 66.80(16)
C2 Fe1 C6 149.9(2)
C2 Fe1 C7 116.0(2)
C2 Fe1 C9 126.71(18)
C2 Fe1 C10 166.78(17)
C3 Fe1 C4 39.25(17)
C3 Fe1 C5 65.68(17)
C3 Fe1 C6 170.4(2)
C3 Fe1 C7 147.82(18)
C3 Fe1 C10 131.8(2)
C4 Fe1 C5 38.70(17)
C4 Fe1 C6 135.59(18)
C5 Fe1 C6 115.48(15)
C7 Fe1 C4 171.05(17)
C7 Fe1 C5 133.16(19)
C7 Fe1 C6 38.68(19)
C8 Fe1 C1 128.3(3)
C8 Fe1 C2 105.3(2)
C8 Fe1 C3 114.95(17)
C8 Fe1 C4 148.7(2)
C8 Fe1 C5 167.6(3)
C8 Fe1 C6 66.18(17)
C8 Fe1 C7 40.20(18)
C8 Fe1 C9 39.8(3)
C8 Fe1 C10 67.5(3)
C9 Fe1 C1 165.5(2)
C9 Fe1 C3 108.02(19)
C9 Fe1 C4 119.3(2)
C9 Fe1 C5 152.6(3)
C9 Fe1 C6 66.27(17)
C9 Fe1 C7 66.8(3)
C9 Fe1 C10 40.78(19)
C10 Fe1 C4 113.5(2)
C10 Fe1 C5 122.19(19)
C10 Fe1 C6 38.9(2)
C10 Fe1 C7 66.2(2)
C6 S1 C11 103.3(2)
C13 N1 C12 127.0(4)
C19 N1 C12 125.3(4)
C19 N1 C13 107.7(4)
C18 N2 C20 125.0(4)
C19 N2 C18 108.6(4)
C19 N2 C20 126.5(4)
Fe1 C1 H1 124.6
C2 C1 Fe1 68.6(2)
C2 C1 H1 126.5
C5 C1 Fe1 71.8(2)
C5 C1 H1 126.5
C5 C1 C2 106.9(4)
Fe1 C2 H2 123.7
C1 C2 Fe1 70.5(2)
C1 C2 H2 126.2
C3 C2 Fe1 71.3(2)
C3 C2 C1 107.6(4)
C3 C2 H2 126.2
Fe1 C3 H3 125.4
C2 C3 Fe1 69.0(2)
C2 C3 H3 125.7
C2 C3 C4 108.5(4)
C4 C3 Fe1 71.5(2)
C4 C3 H3 125.7
Fe1 C4 H4 125.6
C3 C4 Fe1 69.3(2)
C3 C4 H4 125.8
C5 C4 Fe1 70.9(2)
C5 C4 C3 108.3(4)
C5 C4 H4 125.8
Fe1 C5 H5 126.8
C1 C5 Fe1 68.7(2)
C1 C5 H5 125.7
C4 C5 Fe1 70.4(2)
C4 C5 C1 108.6(4)
C4 C5 H5 125.7
S1 C6 Fe1 127.8(2)
C7 C6 Fe1 68.4(2)
C7 C6 S1 129.7(4)
C7 C6 C10 108.2(4)
C10 C6 Fe1 68.1(2)
C10 C6 S1 122.0(4)
Fe1 C7 H7 124.9
C6 C7 Fe1 72.9(2)
C6 C7 H7 125.9
C6 C7 C8 108.2(5)
C8 C7 Fe1 67.8(3)
C8 C7 H7 125.9
Fe1 C8 H8 123.3
C7 C8 Fe1 72.0(2)
C7 C8 H8 125.8
C9 C8 Fe1 70.5(3)
C9 C8 C7 108.4(5)
C9 C8 H8 125.8
Fe1 C9 H9 124.8
C8 C9 Fe1 69.6(3)
C8 C9 H9 126.0
C8 C9 C10 107.9(5)
C10 C9 Fe1 71.1(2)
C10 C9 H9 126.0
Fe1 C10 H10 124.1
C6 C10 Fe1 73.0(3)
C6 C10 C9 107.2(5)
C6 C10 H10 126.4
C9 C10 Fe1 68.1(3)
C9 C10 H10 126.4
S1 C11 H11A 109.0
S1 C11 H11B 109.0
H11A C11 H11B 107.8
C12 C11 S1 112.7(3)
C12 C11 H11A 109.0
C12 C11 H11B 109.0
N1 C12 C11 110.2(4)
N1 C12 H12A 109.6
N1 C12 H12B 109.6
C11 C12 H12A 109.6
C11 C12 H12B 109.6
H12A C12 H12B 108.1
N1 C13 C14 131.7(4)
C18 C13 N1 106.8(4)
C18 C13 C14 121.5(4)
C13 C14 H14 122.2
C15 C14 C13 115.6(4)
C15 C14 H14 122.2
C14 C15 H15 118.6
C14 C15 C16 122.8(4)
C16 C15 H15 118.6
C15 C16 H16 119.1
C15 C16 C17 121.9(4)
C17 C16 H16 119.1
C16 C17 H17 122.3
C16 C17 C18 115.3(4)
C18 C17 H17 122.3
N2 C18 C17 130.9(4)
C13 C18 N2 106.3(4)
C13 C18 C17 122.8(4)
N1 C19 H19 124.6
N2 C19 N1 110.7(4)
N2 C19 H19 124.6
N2 C20 H20A 109.5
N2 C20 H20B 109.5
N2 C20 H20C 109.5
H20A C20 H20B 109.5
H20A C20 H20C 109.5
H20B C20 H20C 109.5
F1 B1 F2 106.2(9)
F1 B1 F3 113.4(12)
F1 B1 F4 102.6(12)
F3 B1 F2 106.0(11)
F3 B1 F4 111.1(9)
F4 B1 F2 117.6(12)
F1A B1A F4A 114.6(12)
F2A B1A F1A 107.1(8)
F2A B1A F3A 111.5(9)
F2A B1A F4A 104.2(15)
F3A B1A F1A 106.4(11)
F3A B1A F4A 112.9(10)
F6 B2 F5 110.0(15)
F6 B2 F7 114(2)
F6 B2 F8 111.6(14)
F7 B2 F5 106.1(15)
F7 B2 F8 108.3(14)
F8 B2 F5 106.9(16)
F5A B2A F7A 104.0(13)
F6A B2A F5A 109.6(13)
F6A B2A F7A 114.7(13)
F6A B2A F8A 111.4(12)
F8A B2A F5A 108.7(14)
F8A B2A F7A 108.1(13)

loop_
_geom_bond_atom_site_label_1
_geom_bond_atom_site_label_2
_geom_bond_distance
Fe1 C1 2.073(4)
Fe1 C2 2.048(4)
Fe1 C3 2.077(4)
Fe1 C4 2.107(4)
Fe1 C5 2.114(4)
Fe1 C6 2.151(4)
Fe1 C7 2.092(4)
Fe1 C8 2.037(4)
Fe1 C9 2.048(4)
Fe1 C10 2.087(4)
S1 C6 1.753(4)
S1 C11 1.822(5)
N1 C12 1.469(6)
N1 C13 1.396(5)
N1 C19 1.331(6)
N2 C18 1.394(5)
N2 C19 1.316(6)
N2 C20 1.454(6)
C1 H1 0.9500
C1 C2 1.438(6)
C1 C5 1.414(6)
C2 H2 0.9500
C2 C3 1.403(7)
C3 H3 0.9500
C3 C4 1.405(6)
C4 H4 0.9500
C4 C5 1.399(6)
C5 H5 0.9500
C6 C7 1.406(7)
C6 C10 1.412(7)
C7 H7 0.9500
C7 C8 1.420(6)
C8 H8 0.9500
C8 C9 1.392(9)
C9 H9 0.9500
C9 C10 1.441(7)
C10 H10 0.9500
C11 H11A 0.9900
C11 H11B 0.9900
C11 C12 1.509(7)
C12 H12A 0.9900
C12 H12B 0.9900
C13 C14 1.399(6)
C13 C18 1.384(7)
C14 H14 0.9500
C14 C15 1.383(6)
C15 H15 0.9500
C15 C16 1.389(7)
C16 H16 0.9500
C16 C17 1.390(6)
C17 H17 0.9500
C17 C18 1.395(6)
C19 H19 0.9500
C20 H20A 0.9800
C20 H20B 0.9800
C20 H20C 0.9800
F1 B1 1.345(15)
F2 B1 1.410(16)
F3 B1 1.373(12)
F4 B1 1.377(16)
F1A B1A 1.428(14)
F2A B1A 1.360(14)
F3A B1A 1.384(12)
F4A B1A 1.43(2)
F5 B2 1.44(2)
F6 B2 1.277(18)
F7 B2 1.36(2)
F8 B2 1.393(19)
F5A B2A 1.391(19)
F6A B2A 1.341(16)
F7A B2A 1.43(2)
F8A B2A 1.376(19)

loop_
_geom_hbond_atom_site_label_D
_geom_hbond_atom_site_label_H
_geom_hbond_atom_site_label_A
_geom_hbond_distance_DH
_geom_hbond_distance_HA
_geom_hbond_distance_DA
_geom_hbond_angle_DHA
_geom_hbond_publ_flag
C19 H19 F5 0.95 2.25 2.889(13) 124.3 yes

loop_
_geom_torsion_atom_site_label_1
_geom_torsion_atom_site_label_2
_geom_torsion_atom_site_label_3
_geom_torsion_atom_site_label_4
_geom_torsion
Fe1 C1 C2 C3 -62.0(3)
Fe1 C1 C5 C4 59.2(3)
Fe1 C2 C3 C4 -60.8(3)
Fe1 C3 C4 C5 -60.4(3)
Fe1 C4 C5 C1 -58.2(3)
Fe1 C6 C7 C8 58.9(3)
Fe1 C6 C10 C9 -59.9(3)
Fe1 C7 C8 C9 61.5(3)
Fe1 C8 C9 C10 61.1(3)
Fe1 C9 C10 C6 63.0(3)
S1 C6 C7 Fe1 121.9(4)
S1 C6 C7 C8 -179.2(3)
S1 C6 C10 Fe1 -121.9(3)
S1 C6 C10 C9 178.3(3)
S1 C11 C12 N1 -171.2(3)
N1 C13 C14 C15 179.6(4)
N1 C13 C18 N2 -0.1(5)
N1 C13 C18 C17 -179.9(4)
C1 C2 C3 Fe1 61.5(3)
C1 C2 C3 C4 0.7(5)
C2 C1 C5 Fe1 -60.0(3)
C2 C1 C5 C4 -0.8(5)
C2 C3 C4 Fe1 59.3(3)
C2 C3 C4 C5 -1.1(5)
C3 C4 C5 Fe1 59.4(3)
C3 C4 C5 C1 1.2(5)
C5 C1 C2 Fe1 62.1(3)
C5 C1 C2 C3 0.1(5)
C6 S1 C11 C12 -91.1(3)
C6 C7 C8 Fe1 -62.1(3)
C6 C7 C8 C9 -0.7(5)
C7 C6 C10 Fe1 56.6(3)
C7 C6 C10 C9 -3.3(5)
C7 C8 C9 Fe1 -62.4(3)
C7 C8 C9 C10 -1.3(5)
C8 C9 C10 Fe1 -60.2(3)
C8 C9 C10 C6 2.8(5)
C10 C6 C7 Fe1 -56.4(3)
C10 C6 C7 C8 2.5(5)
C11 S1 C6 Fe1 101.2(4)
C11 S1 C6 C7 9.0(5)
C11 S1 C6 C10 -172.9(3)
C12 N1 C13 C14 3.8(8)
C12 N1 C13 C18 -177.2(4)
C12 N1 C19 N2 177.4(4)
C13 N1 C12 C11 93.6(5)
C13 N1 C19 N2 0.1(6)
C13 C14 C15 C16 0.1(6)
C14 C13 C18 N2 179.0(4)
C14 C13 C18 C17 -0.8(7)
C14 C15 C16 C17 -0.8(7)
C15 C16 C17 C18 0.7(6)
C16 C17 C18 N2 -179.6(4)
C16 C17 C18 C13 0.1(6)
C18 N2 C19 N1 -0.1(6)
C18 C13 C14 C15 0.7(6)
C19 N1 C12 C11 -83.2(6)
C19 N1 C13 C14 -179.0(5)
C19 N1 C13 C18 0.0(5)
C19 N2 C18 C13 0.2(5)
C19 N2 C18 C17 179.9(5)
C20 N2 C18 C13 -179.2(4)
C20 N2 C18 C17 0.6(7)
C20 N2 C19 N1 179.2(5)
